data_4513606
loop_
_publ_author_name
'Condello, Francesca'
'Garau, Federica'
'Lanza, Arianna'
'Monari, Magda'
'Nestola, Fabrizio'
'Pandolfo, Luciano'
'Pettinari, Claudio'

_publ_section_title
;
 Synthesis and Structural Characterizations of New Coordination Polymers
 Generated by the Interaction Between the Trinuclear Triangular SBU
 [Cu3(\m3-OH)(\m-pz)3]2+and 4,4&#x2032;-Bipyridine. 3\%
;
_journal_issue 10
_journal_name_full 'Crystal Growth &amp; Design'
_journal_page_first 4854
_journal_paper_doi 10.1021/acs.cgd.5b00661
_journal_volume 15
_journal_year 2015
_chemical_formula_sum 'C31.2 H36.62 Cu3 N8 O5'
_chemical_formula_weight 794.32
_chemical_name_systematic
;
 ?
;
_space_group_IT_number 2
_symmetry_cell_setting triclinic
_symmetry_space_group_name_Hall '-P 1'
_symmetry_space_group_name_H-M 'P -1'
_atom_sites_solution_hydrogens geom
_atom_sites_solution_primary direct
_atom_sites_solution_secondary difmap
_audit_creation_method SHELXL-97
_cell_angle_alpha 87.362(3)
_cell_angle_beta 80.026(2)
_cell_angle_gamma 89.250(2)
_cell_formula_units_Z 2
_cell_length_a 8.1127(4)
_cell_length_b 11.8680(7)
_cell_length_c 18.2365(11)
_cell_measurement_temperature 115(2)
_cell_volume 1727.45(17)
_computing_cell_refinement 'Bruker SAINT'
_computing_data_collection 'Bruker APEX2'
_computing_data_reduction 'Bruker SAINT'
_computing_molecular_graphics Mercury
_computing_publication_material 'Bruker SHELXTL'
_computing_structure_refinement 'SHELXL-97 (Sheldrick, 2008)'
_computing_structure_solution 'SHELXS-97 (Sheldrick, 2008)'
_diffrn_ambient_temperature 115(2)
_diffrn_measured_fraction_theta_full 0.989
_diffrn_measured_fraction_theta_max 0.989
_diffrn_measurement_device_type 'Bruker Apex-II area detector'
_diffrn_measurement_method 'phi and omega scans'
_diffrn_radiation_monochromator graphite
_diffrn_radiation_source 'fine-focus sealed tube'
_diffrn_radiation_type MoK\a
_diffrn_radiation_wavelength 0.71073
_diffrn_reflns_av_R_equivalents 0.0357
_diffrn_reflns_av_sigmaI/netI 0.0358
_diffrn_reflns_limit_h_max 10
_diffrn_reflns_limit_h_min -9
_diffrn_reflns_limit_k_max 15
_diffrn_reflns_limit_k_min -15
_diffrn_reflns_limit_l_max 23
_diffrn_reflns_limit_l_min -23
_diffrn_reflns_number 34018
_diffrn_reflns_theta_full 27.59
_diffrn_reflns_theta_max 27.59
_diffrn_reflns_theta_min 3.11
_exptl_absorpt_coefficient_mu 1.880
_exptl_absorpt_correction_T_max 0.8343
_exptl_absorpt_correction_T_min 0.6024
_exptl_absorpt_correction_type multi-scan
_exptl_absorpt_process_details SADABS
_exptl_crystal_colour blue
_exptl_crystal_density_diffrn 1.527
_exptl_crystal_density_method 'not measured'
_exptl_crystal_description platelet
_exptl_crystal_F_000 814
_exptl_crystal_size_max 0.32
_exptl_crystal_size_mid 0.12
_exptl_crystal_size_min 0.06
_refine_diff_density_max 1.756
_refine_diff_density_min -0.931
_refine_diff_density_rms 0.126
_refine_ls_extinction_method none
_refine_ls_goodness_of_fit_ref 1.061
_refine_ls_hydrogen_treatment mixed
_refine_ls_matrix_type full
_refine_ls_number_parameters 465
_refine_ls_number_reflns 7922
_refine_ls_number_restraints 20
_refine_ls_restrained_S_all 1.067
_refine_ls_R_factor_all 0.0620
_refine_ls_R_factor_gt 0.0435
_refine_ls_shift/su_max 0.007
_refine_ls_shift/su_mean 0.000
_refine_ls_structure_factor_coef Fsqd
_refine_ls_weighting_details 'calc w=1/[\s^2^(Fo^2^)+(0.0885P)^2^+1.8856P] where P=(Fo^2^+2Fc^2^)/3'
_refine_ls_weighting_scheme calc
_refine_ls_wR_factor_gt 0.1329
_refine_ls_wR_factor_ref 0.1438
_reflns_number_gt 6107
_reflns_number_total 7922
_reflns_threshold_expression >2\s(I)
_cod_data_source_file cg5b00661_si_002.cif
_cod_data_source_block comp4
_cod_depositor_comments
;
The following automatic conversions were performed:

'_symmetry_cell_setting' value 'Triclinic' changed to 'triclinic'
according to
/usr/data/users/saulius/crontab/automatic-downloads/rss-feeds/ACS/lib/dictionaries/cif_core.dic
dictionary named 'cif_core.dic' version 2.4.2 from 2011-04-26.

Automatic conversion script
Id: cif_fix_values 3271 2015-04-21 07:52:19Z andrius 

 Adding full bibliography for 4513604--4513608.cif.
;
_cod_original_sg_symbol_H-M P-1
_cod_original_formula_sum 'C31.20 H36.62 Cu3 N8 O5'
_cod_database_code 4513606

loop_
_symmetry_equiv_pos_as_xyz
'x, y, z'
'-x, -y, -z'

loop_
_atom_site_label
_atom_site_type_symbol
_atom_site_fract_x
_atom_site_fract_y
_atom_site_fract_z
_atom_site_U_iso_or_equiv
_atom_site_adp_type
_atom_site_occupancy
_atom_site_symmetry_multiplicity
_atom_site_calc_flag
_atom_site_refinement_flags
_atom_site_disorder_assembly
_atom_site_disorder_group
Cu1 Cu 0.35605(5) 0.58119(3) 0.64677(2) 0.01766(12) Uani 1 1 d . . .
Cu3 Cu 0.43667(5) 0.34320(4) 0.73715(2) 0.02041(12) Uani 1 1 d . . .
Cu2 Cu 0.07384(5) 0.48253(4) 0.78416(2) 0.02136(13) Uani 1 1 d . . .
O1 O 0.2599(3) 0.4353(2) 0.70018(13) 0.0194(5) Uani 1 1 d . . .
O3 O 0.4354(3) 0.6300(2) 0.74870(14) 0.0241(5) Uani 1 1 d . . .
O4 O 0.6095(4) 0.2472(2) 0.77134(16) 0.0333(6) Uani 1 1 d . . .
O2 O 0.2240(3) 0.5852(3) 0.84111(15) 0.0333(7) Uani 1 1 d . . .
N7 N 0.4374(4) 0.7271(2) 0.58877(17) 0.0208(6) Uani 1 1 d . . .
N6 N 0.5619(4) 0.4958(2) 0.61111(17) 0.0210(6) Uani 1 1 d . . .
N5 N 0.5975(4) 0.4035(2) 0.65328(17) 0.0219(6) Uani 1 1 d . . .
N8 N -0.1385(4) 0.5034(3) 0.85942(17) 0.0253(7) Uani 1 1 d . . .
N1 N 0.1260(4) 0.6385(3) 0.65746(17) 0.0229(6) Uani 1 1 d . . .
N2 N 0.0049(4) 0.5944(3) 0.71276(17) 0.0244(7) Uani 1 1 d . . .
O5 O 0.4995(6) 0.1339(3) 0.70017(19) 0.0560(10) Uani 1 1 d . . .
N4 N 0.2721(4) 0.2929(3) 0.82271(19) 0.0326(8) Uani 1 1 d . . .
C17 C -0.4239(4) 0.5011(3) 0.97057(19) 0.0213(7) Uani 1 1 d . . .
N3 N 0.1183(4) 0.3412(3) 0.83793(19) 0.0329(8) Uani 1 1 d . . .
C9 C 0.6931(5) 0.5141(3) 0.5562(2) 0.0254(8) Uani 1 1 d . . .
H9 H 0.7013 0.5742 0.5195 0.030 Uiso 1 1 calc R . .
C8 C 0.8150(5) 0.4324(3) 0.5609(2) 0.0300(9) Uani 1 1 d . . .
H8 H 0.9195 0.4242 0.5288 0.036 Uiso 1 1 calc R . .
C12 C 0.4882(4) 0.9426(3) 0.5184(2) 0.0204(7) Uani 1 1 d . . .
C10 C 0.4552(5) 0.7421(3) 0.5147(2) 0.0251(8) Uani 1 1 d . . .
H10 H 0.4504 0.6779 0.4859 0.030 Uiso 1 1 calc R . .
C1 C 0.0516(5) 0.7151(3) 0.6172(2) 0.0290(8) Uani 1 1 d . . .
H1 H 0.1073 0.7589 0.5755 0.035 Uiso 1 1 calc R . .
C18 C -0.2773(5) 0.5530(4) 0.9802(2) 0.0379(11) Uani 1 1 d . . .
H18 H -0.2722 0.5890 1.0252 0.045 Uiso 1 1 calc R . .
C7 C 0.7499(5) 0.3657(3) 0.6230(2) 0.0295(9) Uani 1 1 d . . .
H7 H 0.8049 0.3021 0.6416 0.035 Uiso 1 1 calc R . .
C13 C 0.4713(5) 0.9261(3) 0.5956(2) 0.0268(8) Uani 1 1 d . . .
H13 H 0.4762 0.9886 0.6259 0.032 Uiso 1 1 calc R . .
C19 C -0.1380(5) 0.5520(4) 0.9239(2) 0.0345(10) Uani 1 1 d . . .
H19 H -0.0384 0.5873 0.9317 0.041 Uiso 1 1 calc R . .
C14 C 0.4474(5) 0.8186(3) 0.6278(2) 0.0254(8) Uani 1 1 d . . .
H14 H 0.4375 0.8092 0.6804 0.030 Uiso 1 1 calc R . .
C2 C -0.1166(5) 0.7210(4) 0.6451(3) 0.0360(10) Uani 1 1 d . . .
H2 H -0.1983 0.7679 0.6273 0.043 Uiso 1 1 calc R . .
C3 C -0.1407(5) 0.6433(4) 0.7050(2) 0.0315(9) Uani 1 1 d . . .
H3 H -0.2452 0.6273 0.7360 0.038 Uiso 1 1 calc R . .
C16 C -0.4238(5) 0.4516(4) 0.9031(2) 0.0298(9) Uani 1 1 d . . .
H16 H -0.5217 0.4159 0.8936 0.036 Uiso 1 1 calc R . .
C11 C 0.4802(5) 0.8469(3) 0.4781(2) 0.0267(8) Uani 1 1 d . . .
H11 H 0.4920 0.8534 0.4254 0.032 Uiso 1 1 calc R . .
C20 C 0.6025(7) 0.1518(4) 0.7399(3) 0.0467(13) Uani 1 1 d . . .
C15 C -0.2795(5) 0.4548(4) 0.8494(2) 0.0348(10) Uani 1 1 d . . .
H15 H -0.2814 0.4206 0.8035 0.042 Uiso 1 1 calc R . .
C4 C 0.0297(7) 0.2810(5) 0.8957(3) 0.0542(14) Uani 1 1 d . . .
H4 H -0.0828 0.2962 0.9177 0.065 Uiso 1 1 calc R . .
C6 C 0.2783(7) 0.2037(4) 0.8708(3) 0.0488(13) Uani 1 1 d . . .
H6 H 0.3721 0.1553 0.8717 0.059 Uiso 1 1 calc R . .
C32 C 0.1897(6) 0.3635(4) 0.6516(3) 0.0407(10) Uani 1 1 d . . .
H32A H 0.2792 0.3369 0.6129 0.061 Uiso 1 1 calc R . .
H32B H 0.1071 0.4063 0.6281 0.061 Uiso 1 1 calc R . .
H32C H 0.1352 0.2986 0.6807 0.061 Uiso 1 1 calc R . .
C21 C 0.7240(11) 0.0622(7) 0.7569(5) 0.107(3) Uani 1 1 d DU . .
H21A H 0.7428 0.0717 0.8085 0.129 Uiso 1 1 calc R . .
H21B H 0.6688 -0.0117 0.7566 0.129 Uiso 1 1 calc R . .
C5 C 0.1269(8) 0.1942(5) 0.9183(3) 0.0664(18) Uani 1 1 d . . .
H5 H 0.0961 0.1396 0.9579 0.080 Uiso 1 1 calc R . .
C22 C 0.8866(11) 0.0557(12) 0.7096(5) 0.132(4) Uani 1 1 d DU . .
H22A H 0.9467 -0.0119 0.7253 0.159 Uiso 1 1 calc R . .
H22B H 0.9526 0.1228 0.7165 0.159 Uiso 1 1 calc R . .
C23 C 0.8756(11) 0.0497(9) 0.6275(5) 0.111(3) Uani 1 1 d DU . .
H23A H 0.8045 0.1130 0.6139 0.133 Uiso 1 1 calc R . .
H23B H 0.8184 -0.0212 0.6206 0.133 Uiso 1 1 calc R . .
C24 C 1.0437(13) 0.0542(13) 0.5728(6) 0.165(5) Uani 1 1 d DU . .
H24A H 1.1310 0.0096 0.5931 0.198 Uiso 1 1 calc R . .
H24B H 1.0827 0.1329 0.5620 0.198 Uiso 1 1 calc R . .
C25 C 1.0000 0.0000 0.5000 0.111(5) Uani 1 2 d SDU . .
C26 C 0.3534(5) 0.6399(3) 0.8131(2) 0.0236(7) Uani 1 1 d . B .
C27 C 0.4170(5) 0.7254(3) 0.8608(2) 0.0289(8) Uani 1 1 d D . .
H27A H 0.5300 0.7007 0.8686 0.035 Uiso 1 1 calc R A 1
H27B H 0.4304 0.7982 0.8316 0.035 Uiso 1 1 calc R A 1
C28 C 0.3155(10) 0.7472(7) 0.9356(4) 0.0378(18) Uani 0.591(6) 1 d P B 1
H28A H 0.2904 0.6739 0.9633 0.045 Uiso 0.591(6) 1 calc PR B 1
H28B H 0.2076 0.7818 0.9282 0.045 Uiso 0.591(6) 1 calc PR B 1
C29 C 0.3986(11) 0.8231(7) 0.9830(5) 0.044(2) Uani 0.591(6) 1 d P B 1
H29A H 0.3322 0.8207 1.0340 0.053 Uiso 0.591(6) 1 calc PR B 1
H29B H 0.5108 0.7918 0.9865 0.053 Uiso 0.591(6) 1 calc PR B 1
C30 C 0.4185(16) 0.9455(9) 0.9553(6) 0.068(3) Uani 0.591(6) 1 d P B 1
H30A H 0.4819 0.9500 0.9037 0.082 Uiso 0.591(6) 1 calc PR B 1
H30B H 0.3071 0.9804 0.9551 0.082 Uiso 0.591(6) 1 calc PR B 1
C31 C 0.5000 1.0000 1.0000 0.049(3) Uani 0.591(6) 2 d SP . 1
C28B C 0.3836(12) 0.8421(7) 0.8349(5) 0.028(2) Uani 0.409(6) 1 d PD B 2
H28C H 0.4568 0.8586 0.7863 0.034 Uiso 0.409(6) 1 calc PR B 2
H28D H 0.4137 0.8949 0.8708 0.034 Uiso 0.409(6) 1 calc PR B 2
C29B C 0.2009(12) 0.8638(8) 0.8260(5) 0.029(2) Uani 0.409(6) 1 d PD B 2
H29C H 0.1889 0.9430 0.8082 0.035 Uiso 0.409(6) 1 calc PR B 2
H29D H 0.1726 0.8145 0.7876 0.035 Uiso 0.409(6) 1 calc PR B 2
C30B C 0.0807(14) 0.8426(10) 0.8963(6) 0.038(3) Uani 0.409(6) 1 d P B 2
H30C H 0.0960 0.8977 0.9337 0.046 Uiso 0.409(6) 1 calc PR B 2
H30D H 0.0951 0.7655 0.9174 0.046 Uiso 0.409(6) 1 calc PR B 2
C31B C -0.0978(15) 0.8572(13) 0.8728(10) 0.070(5) Uani 0.409(6) 1 d P B 2
H31A H -0.1851 0.8440 0.9166 0.105 Uiso 0.204(3) 1 calc PR B 2
H31B H -0.1096 0.8026 0.8353 0.105 Uiso 0.204(3) 1 calc PR B 2
H31C H -0.1092 0.9338 0.8519 0.105 Uiso 0.204(3) 1 calc PR B 2

loop_
_atom_site_aniso_label
_atom_site_aniso_U_11
_atom_site_aniso_U_22
_atom_site_aniso_U_33
_atom_site_aniso_U_23
_atom_site_aniso_U_13
_atom_site_aniso_U_12
Cu1 0.0171(2) 0.0149(2) 0.0185(2) 0.00131(15) 0.00337(16) -0.00158(15)
Cu3 0.0224(2) 0.0191(2) 0.0180(2) 0.00216(16) 0.00081(16) -0.00242(16)
Cu2 0.0184(2) 0.0253(2) 0.0175(2) -0.00106(17) 0.00534(16) -0.00484(16)
O1 0.0198(12) 0.0190(12) 0.0172(12) 0.0000(9) 0.0031(9) -0.0036(9)
O3 0.0213(13) 0.0292(14) 0.0202(13) -0.0027(10) 0.0019(10) -0.0060(10)
O4 0.0348(16) 0.0335(16) 0.0318(15) 0.0062(12) -0.0082(12) -0.0016(12)
O2 0.0271(14) 0.0483(18) 0.0222(14) -0.0059(12) 0.0043(11) -0.0175(13)
N7 0.0194(14) 0.0151(14) 0.0259(16) 0.0031(11) 0.0006(12) 0.0003(11)
N6 0.0238(15) 0.0166(14) 0.0200(14) 0.0009(11) 0.0030(12) -0.0025(11)
N5 0.0194(15) 0.0170(14) 0.0271(16) 0.0016(12) 0.0006(12) 0.0018(11)
N8 0.0206(15) 0.0314(17) 0.0209(15) -0.0029(13) 0.0058(12) -0.0051(13)
N1 0.0200(15) 0.0232(15) 0.0236(15) 0.0000(12) 0.0018(12) -0.0029(12)
N2 0.0186(15) 0.0286(16) 0.0235(16) -0.0039(13) 0.0037(12) -0.0023(12)
O5 0.101(3) 0.0324(18) 0.0329(18) -0.0060(14) -0.005(2) -0.0144(19)
N4 0.0333(18) 0.0308(18) 0.0292(18) 0.0092(14) 0.0048(14) -0.0007(14)
C17 0.0185(17) 0.0256(18) 0.0176(17) 0.0005(13) 0.0032(14) -0.0019(13)
N3 0.0292(18) 0.0354(19) 0.0282(18) 0.0076(14) 0.0098(14) -0.0049(14)
C9 0.0230(18) 0.0221(18) 0.0272(19) -0.0007(15) 0.0068(15) -0.0035(14)
C8 0.0217(18) 0.0244(19) 0.039(2) 0.0013(16) 0.0088(16) -0.0006(15)
C12 0.0199(17) 0.0151(17) 0.0242(18) 0.0010(14) 0.0014(13) -0.0008(13)
C10 0.032(2) 0.0178(17) 0.0240(18) -0.0006(14) 0.0000(15) -0.0016(14)
C1 0.0256(19) 0.0263(19) 0.035(2) 0.0037(16) -0.0052(16) 0.0019(15)
C18 0.031(2) 0.053(3) 0.026(2) -0.0166(19) 0.0112(17) -0.0179(19)
C7 0.0218(19) 0.0234(19) 0.040(2) 0.0033(16) 0.0024(16) 0.0017(15)
C13 0.034(2) 0.0181(17) 0.0257(19) 0.0002(14) 0.0013(16) -0.0035(15)
C19 0.0216(19) 0.053(3) 0.026(2) -0.0108(18) 0.0079(16) -0.0165(18)
C14 0.034(2) 0.0204(17) 0.0209(18) 0.0008(14) -0.0014(15) -0.0030(15)
C2 0.024(2) 0.037(2) 0.045(3) -0.0027(19) -0.0023(18) 0.0057(17)
C3 0.0186(18) 0.037(2) 0.037(2) -0.0049(18) 0.0008(16) 0.0016(16)
C16 0.0195(18) 0.046(2) 0.0230(19) -0.0082(17) 0.0019(15) -0.0098(16)
C11 0.035(2) 0.0202(18) 0.0219(18) 0.0026(14) 0.0016(15) -0.0024(15)
C20 0.069(3) 0.026(2) 0.038(3) 0.0138(19) 0.007(2) 0.015(2)
C15 0.026(2) 0.055(3) 0.0219(19) -0.0142(18) 0.0046(16) -0.0113(18)
C4 0.045(3) 0.054(3) 0.051(3) 0.026(2) 0.018(2) -0.003(2)
C6 0.051(3) 0.047(3) 0.040(3) 0.023(2) 0.009(2) 0.000(2)
C32 0.040(2) 0.044(3) 0.037(2) -0.002(2) -0.0030(19) -0.003(2)
C21 0.124(7) 0.083(5) 0.101(6) 0.033(5) 0.004(5) 0.067(5)
C5 0.064(4) 0.063(4) 0.059(4) 0.040(3) 0.019(3) 0.000(3)
C22 0.086(6) 0.202(12) 0.104(6) -0.010(8) -0.004(5) 0.050(7)
C23 0.095(6) 0.117(7) 0.113(6) -0.005(6) 0.008(5) 0.013(5)
C24 0.103(8) 0.244(15) 0.135(8) -0.024(9) 0.017(6) 0.018(9)
C25 0.150(12) 0.119(10) 0.056(5) 0.013(6) -0.004(6) 0.077(9)
C26 0.0210(17) 0.0268(19) 0.0222(18) 0.0002(14) -0.0018(14) -0.0007(14)
C27 0.029(2) 0.032(2) 0.0261(19) -0.0017(16) -0.0056(16) -0.0044(16)
C28 0.038(4) 0.041(4) 0.034(4) -0.004(3) -0.005(3) -0.005(3)
C29 0.054(5) 0.046(5) 0.033(4) -0.002(3) -0.009(4) 0.001(4)
C30 0.086(8) 0.057(6) 0.061(7) 0.010(5) -0.015(6) -0.004(6)
C31 0.067(8) 0.064(8) 0.025(5) 0.003(5) -0.032(5) -0.015(6)
C28B 0.051(6) 0.013(4) 0.021(4) -0.004(3) -0.009(4) -0.004(4)
C29B 0.047(6) 0.020(4) 0.022(5) -0.001(3) -0.011(4) 0.001(4)
C30B 0.038(6) 0.039(6) 0.035(6) -0.004(5) -0.001(5) 0.011(5)
C31B 0.027(6) 0.069(9) 0.109(13) 0.041(9) -0.014(7) 0.030(6)

loop_
_atom_type_symbol
_atom_type_description
_atom_type_scat_dispersion_real
_atom_type_scat_dispersion_imag
_atom_type_scat_source
C C 0.0033 0.0016 'International Tables Vol C Tables 4.2.6.8 and 6.1.1.4'
H H 0.0000 0.0000 'International Tables Vol C Tables 4.2.6.8 and 6.1.1.4'
N N 0.0061 0.0033 'International Tables Vol C Tables 4.2.6.8 and 6.1.1.4'
O O 0.0106 0.0060 'International Tables Vol C Tables 4.2.6.8 and 6.1.1.4'
Cu Cu 0.3201 1.2651 'International Tables Vol C Tables 4.2.6.8 and 6.1.1.4'

loop_
_geom_angle_atom_site_label_1
_geom_angle_atom_site_label_2
_geom_angle_atom_site_label_3
_geom_angle
_geom_angle_site_symmetry_3
N1 Cu1 N6 161.38(13) .
N1 Cu1 N7 89.29(12) .
N6 Cu1 N7 94.53(12) .
N1 Cu1 O1 87.47(11) .
N6 Cu1 O1 87.61(11) .
N7 Cu1 O1 175.58(11) .
N1 Cu1 O3 103.16(11) .
N6 Cu1 O3 94.76(12) .
N7 Cu1 O3 93.93(11) .
O1 Cu1 O3 89.73(10) .
N5 Cu3 N4 176.29(14) .
N5 Cu3 O4 91.13(12) .
N4 Cu3 O4 91.12(14) .
N5 Cu3 O1 88.87(11) .
N4 Cu3 O1 89.00(13) .
O4 Cu3 O1 177.74(11) .
N2 Cu2 N3 163.97(15) .
N2 Cu2 N8 92.92(13) .
N3 Cu2 N8 89.33(14) .
N2 Cu2 O1 87.37(11) .
N3 Cu2 O1 87.13(12) .
N8 Cu2 O1 167.84(12) .
N2 Cu2 O2 100.76(13) .
N3 Cu2 O2 94.88(14) .
N8 Cu2 O2 94.29(12) .
O1 Cu2 O2 97.60(10) .
C32 O1 Cu3 105.4(2) .
C32 O1 Cu1 112.6(2) .
Cu3 O1 Cu1 111.10(11) .
C32 O1 Cu2 109.0(2) .
Cu3 O1 Cu2 112.72(11) .
Cu1 O1 Cu2 106.22(11) .
C26 O3 Cu1 130.6(2) .
C20 O4 Cu3 105.6(3) .
C26 O2 Cu2 127.5(2) .
C14 N7 C10 117.2(3) .
C14 N7 Cu1 117.5(2) .
C10 N7 Cu1 124.3(2) .
C9 N6 N5 107.9(3) .
C9 N6 Cu1 133.8(3) .
N5 N6 Cu1 117.7(2) .
C7 N5 N6 107.6(3) .
C7 N5 Cu3 130.5(3) .
N6 N5 Cu3 121.8(2) .
C19 N8 C15 117.8(3) .
C19 N8 Cu2 122.1(3) .
C15 N8 Cu2 119.5(3) .
C1 N1 N2 107.4(3) .
C1 N1 Cu1 132.4(3) .
N2 N1 Cu1 120.1(2) .
C3 N2 N1 107.9(3) .
C3 N2 Cu2 134.2(3) .
N1 N2 Cu2 117.8(2) .
C6 N4 N3 108.7(4) .
C6 N4 Cu3 129.3(3) .
N3 N4 Cu3 121.7(3) .
C18 C17 C16 117.1(3) .
C18 C17 C17 122.0(4) 2_467
C16 C17 C17 120.9(4) 2_467
C4 N3 N4 107.2(4) .
C4 N3 Cu2 133.2(3) .
N4 N3 Cu2 119.2(2) .
N6 C9 C8 110.0(3) .
N6 C9 H9 125.0 .
C8 C9 H9 125.0 .
C7 C8 C9 104.3(3) .
C7 C8 H8 127.9 .
C9 C8 H8 127.9 .
C11 C12 C13 116.6(3) .
C11 C12 C12 122.1(4) 2_676
C13 C12 C12 121.3(4) 2_676
N7 C10 C11 123.0(3) .
N7 C10 H10 118.5 .
C11 C10 H10 118.5 .
N1 C1 C2 110.1(4) .
N1 C1 H1 124.9 .
C2 C1 H1 124.9 .
C17 C18 C19 119.9(4) .
C17 C18 H18 120.1 .
C19 C18 H18 120.1 .
N5 C7 C8 110.2(3) .
N5 C7 H7 124.9 .
C8 C7 H7 124.9 .
C14 C13 C12 119.7(3) .
C14 C13 H13 120.2 .
C12 C13 H13 120.2 .
N8 C19 C18 122.6(4) .
N8 C19 H19 118.7 .
C18 C19 H19 118.7 .
N7 C14 C13 123.4(4) .
N7 C14 H14 118.3 .
C13 C14 H14 118.3 .
C1 C2 C3 104.7(4) .
C1 C2 H2 127.7 .
C3 C2 H2 127.7 .
N2 C3 C2 109.9(4) .
N2 C3 H3 125.1 .
C2 C3 H3 125.1 .
C15 C16 C17 119.5(4) .
C15 C16 H16 120.3 .
C17 C16 H16 120.3 .
C12 C11 C10 120.1(4) .
C12 C11 H11 119.9 .
C10 C11 H11 119.9 .
O5 C20 O4 122.3(4) .
O5 C20 C21 121.2(6) .
O4 C20 C21 116.4(6) .
N8 C15 C16 123.1(4) .
N8 C15 H15 118.5 .
C16 C15 H15 118.5 .
N3 C4 C5 109.9(4) .
N3 C4 H4 125.0 .
C5 C4 H4 125.0 .
N4 C6 C5 109.1(5) .
N4 C6 H6 125.4 .
C5 C6 H6 125.4 .
O1 C32 H32A 109.5 .
O1 C32 H32B 109.5 .
H32A C32 H32B 109.5 .
O1 C32 H32C 109.5 .
H32A C32 H32C 109.5 .
H32B C32 H32C 109.5 .
C22 C21 C20 119.2(7) .
C22 C21 H21A 107.5 .
C20 C21 H21A 107.5 .
C22 C21 H21B 107.5 .
C20 C21 H21B 107.5 .
H21A C21 H21B 107.0 .
C6 C5 C4 105.0(4) .
C6 C5 H5 127.5 .
C4 C5 H5 127.5 .
C21 C22 C23 112.9(8) .
C21 C22 H22A 109.0 .
C23 C22 H22A 109.0 .
C21 C22 H22B 109.0 .
C23 C22 H22B 109.0 .
H22A C22 H22B 107.8 .
C22 C23 C24 116.0(9) .
C22 C23 H23A 108.3 .
C24 C23 H23A 108.3 .
C22 C23 H23B 108.3 .
C24 C23 H23B 108.3 .
H23A C23 H23B 107.4 .
C23 C24 C25 103.3(8) .
C23 C24 H24A 111.1 .
C25 C24 H24A 111.1 .
C23 C24 H24B 111.1 .
C25 C24 H24B 111.1 .
H24A C24 H24B 109.1 .
C24 C25 C24 180.000(2) 2_756
O3 C26 O2 125.6(4) .
O3 C26 C27 116.6(3) .
O2 C26 C27 117.8(3) .
C28B C27 C28 89.9(5) .
C28B C27 C26 111.2(5) .
C28 C27 C26 118.5(4) .
C28B C27 H27A 121.7 .
C28 C27 H27A 107.7 .
C26 C27 H27A 107.7 .
C28B C27 H27B 19.6 .
C28 C27 H27B 107.7 .
C26 C27 H27B 107.7 .
H27A C27 H27B 107.1 .
C27 C28 C29 114.8(6) .
C27 C28 H28A 108.6 .
C29 C28 H28A 108.6 .
C27 C28 H28B 108.6 .
C29 C28 H28B 108.6 .
H28A C28 H28B 107.6 .
C30 C29 C28 115.7(7) .
C30 C29 H29A 108.4 .
C28 C29 H29A 108.4 .
C30 C29 H29B 108.4 .
C28 C29 H29B 108.4 .
H29A C29 H29B 107.4 .
C31 C30 C29 108.9(8) .
C31 C30 H30A 109.9 .
C29 C30 H30A 109.9 .
C31 C30 H30B 109.9 .
C29 C30 H30B 109.9 .
H30A C30 H30B 108.3 .
C30 C31 C30 180.000(6) 2_677
C27 C28B C29B 113.9(7) .
C27 C28B H28C 108.8 .
C29B C28B H28C 108.8 .
C27 C28B H28D 108.8 .
C29B C28B H28D 108.8 .
H28C C28B H28D 107.7 .
C30B C29B C28B 113.0(8) .
C30B C29B H29C 109.0 .
C28B C29B H29C 109.0 .
C30B C29B H29D 109.0 .
C28B C29B H29D 109.0 .
H29C C29B H29D 107.8 .
C29B C30B C31B 104.5(10) .
C29B C30B H30C 110.9 .
C31B C30B H30C 110.9 .
C29B C30B H30D 110.9 .
C31B C30B H30D 110.9 .
H30C C30B H30D 108.9 .
C30B C31B H31A 109.5 .
C30B C31B H31B 109.5 .
H31A C31B H31B 109.5 .
C30B C31B H31C 109.5 .
H31A C31B H31C 109.5 .
H31B C31B H31C 109.5 .

loop_
_geom_bond_atom_site_label_1
_geom_bond_atom_site_label_2
_geom_bond_distance
_geom_bond_site_symmetry_2
Cu1 N1 1.959(3) .
Cu1 N6 1.969(3) .
Cu1 N7 2.042(3) .
Cu1 O1 2.043(2) .
Cu1 O3 2.175(3) .
Cu3 N5 1.946(3) .
Cu3 N4 1.946(3) .
Cu3 O4 1.962(3) .
Cu3 O1 1.983(2) .
Cu2 N2 1.961(3) .
Cu2 N3 1.965(4) .
Cu2 N8 2.028(3) .
Cu2 O1 2.048(2) .
Cu2 O2 2.154(3) .
O1 C32 1.447(5) .
O3 C26 1.255(4) .
O4 C20 1.299(6) .
O2 C26 1.260(4) .
N7 C14 1.337(5) .
N7 C10 1.336(5) .
N6 C9 1.342(5) .
N6 N5 1.366(4) .
N5 C7 1.344(5) .
N8 C19 1.334(5) .
N8 C15 1.332(5) .
N1 C1 1.345(5) .
N1 N2 1.370(4) .
N2 C3 1.336(5) .
O5 C20 1.224(7) .
N4 C6 1.348(6) .
N4 N3 1.356(5) .
C17 C18 1.388(5) .
C17 C16 1.388(5) .
C17 C17 1.489(6) 2_467
N3 C4 1.349(5) .
C9 C8 1.387(5) .
C9 H9 0.9500 .
C8 C7 1.382(6) .
C8 H8 0.9500 .
C12 C11 1.388(5) .
C12 C13 1.397(5) .
C12 C12 1.491(7) 2_676
C10 C11 1.385(5) .
C10 H10 0.9500 .
C1 C2 1.373(6) .
C1 H1 0.9500 .
C18 C19 1.389(5) .
C18 H18 0.9500 .
C7 H7 0.9500 .
C13 C14 1.381(5) .
C13 H13 0.9500 .
C19 H19 0.9500 .
C14 H14 0.9500 .
C2 C3 1.386(6) .
C2 H2 0.9500 .
C3 H3 0.9500 .
C16 C15 1.389(5) .
C16 H16 0.9500 .
C11 H11 0.9500 .
C20 C21 1.499(8) .
C15 H15 0.9500 .
C4 C5 1.380(8) .
C4 H4 0.9500 .
C6 C5 1.378(7) .
C6 H6 0.9500 .
C32 H32A 0.9800 .
C32 H32B 0.9800 .
C32 H32C 0.9800 .
C21 C22 1.449(10) .
C21 H21A 0.9900 .
C21 H21B 0.9900 .
C5 H5 0.9500 .
C22 C23 1.520(13) .
C22 H22A 0.9900 .
C22 H22B 0.9900 .
C23 C24 1.544(11) .
C23 H23A 0.9900 .
C23 H23B 0.9900 .
C24 C25 1.597(11) .
C24 H24A 0.9900 .
C24 H24B 0.9900 .
C25 C24 1.597(11) 2_756
C26 C27 1.517(5) .
C27 C28B 1.479(9) .
C27 C28 1.498(8) .
C27 H27A 0.9900 .
C27 H27B 0.9900 .
C28 C29 1.518(11) .
C28 H28A 0.9900 .
C28 H28B 0.9900 .
C29 C30 1.517(13) .
C29 H29A 0.9900 .
C29 H29B 0.9900 .
C30 C31 1.329(11) .
C30 H30A 0.9900 .
C30 H30B 0.9900 .
C31 C30 1.329(11) 2_677
C28B C29B 1.536(12) .
C28B H28C 0.9900 .
C28B H28D 0.9900 .
C29B C30B 1.483(14) .
C29B H29C 0.9900 .
C29B H29D 0.9900 .
C30B C31B 1.585(16) .
C30B H30C 0.9900 .
C30B H30D 0.9900 .
C31B H31A 0.9800 .
C31B H31B 0.9800 .
C31B H31C 0.9800 .
